data_4116826
loop_
_publ_author_name
'Hong Woo Kim'
'Paolo Rossi'
'Richard K. Shoemaker'
'Stephen G. DiMagno'

_publ_section_title
;
 Structure and Transport Properties of a Novel, Heavily Fluorinated
 Carbohydrate Analogue
;
_journal_name_full 'Journal of the American Chemical Society'
_journal_page_first 9082
_journal_page_last 9083
_journal_paper_doi 10.1021/ja9803714
_journal_volume 120
_journal_year 1998
_chemical_formula_sum 'C20 H14 F6 O5'
_chemical_formula_weight 448.31
_chemical_name_systematic
; 
 ? 
;
_space_group_IT_number 15
_symmetry_cell_setting monoclinic
_symmetry_space_group_name_Hall '-C 2yc'
_symmetry_space_group_name_H-M 'C 1 2/c 1'
_atom_sites_solution_hydrogens geom
_atom_sites_solution_primary direct
_atom_sites_solution_secondary difmap
_audit_creation_method SHELXL-97
_cell_angle_alpha 90.00
_cell_angle_beta 92.33(3)
_cell_angle_gamma 90.00
_cell_formula_units_Z 8
_cell_length_a 13.625(3)
_cell_length_b 20.648(4)
_cell_length_c 13.939(3)
_cell_measurement_temperature 200(2)
_cell_volume 3918.2(14)
_computing_cell_refinement 'MARXDS (Kabsch, 1988)'
_computing_data_collection MARDC
_computing_data_reduction 'MARXDS (Kabsch, 1988)'
_computing_molecular_graphics 'Insight II'
_computing_structure_refinement 'SHELXL-97 (Sheldrick, 1997)'
_computing_structure_solution 'SHELXS-97 (Sheldrick, 1990)'
_diffrn_ambient_temperature 200(2)
_diffrn_measured_fraction_theta_full 0.415
_diffrn_measured_fraction_theta_max 0.415
_diffrn_measurement_device_type 'imaging plate area detector'
_diffrn_measurement_method oscillation
_diffrn_radiation_monochromator graphite
_diffrn_radiation_source 'rotating anode'
_diffrn_radiation_type AgK\a
_diffrn_radiation_wavelength 0.56080
_diffrn_reflns_av_R_equivalents 0.0355
_diffrn_reflns_av_sigmaI/netI 0.0296
_diffrn_reflns_limit_h_max 16
_diffrn_reflns_limit_h_min 0
_diffrn_reflns_limit_k_max 24
_diffrn_reflns_limit_k_min 0
_diffrn_reflns_limit_l_max 16
_diffrn_reflns_limit_l_min -16
_diffrn_reflns_number 7649
_diffrn_reflns_theta_full 19.55
_diffrn_reflns_theta_max 19.55
_diffrn_reflns_theta_min 4.40
_exptl_absorpt_coefficient_mu 0.085
_exptl_crystal_colour colorless
_exptl_crystal_density_diffrn 1.520
_exptl_crystal_description chunk
_exptl_crystal_F_000 1824
_exptl_crystal_size_max 1.5
_exptl_crystal_size_mid 1.2
_exptl_crystal_size_min 0.7
_refine_diff_density_max 0.498
_refine_diff_density_min -0.558
_refine_diff_density_rms 0.239
_refine_ls_extinction_coef 0.061(5)
_refine_ls_extinction_expression Fc^*^=kFc[1+0.001xFc^2^\l^3^/sin(2\q)]^-1/4^
_refine_ls_extinction_method SHELXL
_refine_ls_goodness_of_fit_ref 1.062
_refine_ls_hydrogen_treatment mixed
_refine_ls_matrix_type full
_refine_ls_number_parameters 281
_refine_ls_number_reflns 2989
_refine_ls_number_restraints 0
_refine_ls_restrained_S_all 1.062
_refine_ls_R_factor_all 0.0648
_refine_ls_R_factor_gt 0.0564
_refine_ls_shift/su_max 0.002
_refine_ls_shift/su_mean 0.000
_refine_ls_structure_factor_coef Fsqd
_refine_ls_weighting_details 'w=1/[\s^2^(Fo^2^)+(0.0961P)^2^+2.1719P] where P=(Fo^2^+2Fc^2^)/3'
_refine_ls_weighting_scheme calc
_refine_ls_wR_factor_gt 0.1410
_refine_ls_wR_factor_ref 0.1495
_reflns_number_gt 2561
_reflns_number_total 2989
_reflns_threshold_expression >2sigma(I)
_cod_data_source_file ja9803714.cif
_cod_data_source_block hwk2
_cod_depositor_comments
;
The following automatic conversions were performed:

'_refine_ls_weighting_scheme' value 'calc
w=1/[\s^2^(Fo^2^)+(0.0961P)^2^+2.1719P] where P=(Fo^2^+2Fc^2^)/3' was
changed to 'calc'. New tag '_refine_ls_weighting_details' was
created. The value of the new tag was set to
'w=1/[\s^2^(Fo^2^)+(0.0961P)^2^+2.1719P] where P=(Fo^2^+2Fc^2^)/3'.

Automatic conversion script
Id: cif_fix_values 3143 2015-03-26 13:38:13Z robertas 
;
_cod_database_code 4116826

loop_
_symmetry_equiv_pos_as_xyz
'x, y, z'
'-x, y, -z+1/2'
'x+1/2, y+1/2, z'
'-x+1/2, y+1/2, -z+1/2'
'-x, -y, -z'
'x, -y, z-1/2'
'-x+1/2, -y+1/2, -z'
'x+1/2, -y+1/2, z-1/2'

loop_
_atom_site_label
_atom_site_type_symbol
_atom_site_fract_x
_atom_site_fract_y
_atom_site_fract_z
_atom_site_U_iso_or_equiv
_atom_site_adp_type
_atom_site_occupancy
_atom_site_calc_flag
_atom_site_refinement_flags
O1_1 O 0.74396(10) 0.41364(7) 0.21661(9) 0.0332(4) Uani 1 d .
O2_1 O 0.87419(10) 0.47657(7) 0.08925(10) 0.0369(4) Uani 1 d .
O3_1 O 1.02919(11) 0.45449(8) 0.14046(11) 0.0431(4) Uani 1 d .
O4_1 O 0.63969(10) 0.43543(7) 0.33423(10) 0.0347(4) Uani 1 d .
O5_1 O 0.73120(12) 0.51919(10) 0.38836(18) 0.0647(6) Uani 1 d .
F1_1 F 0.75190(12) 0.29175(7) 0.12571(10) 0.0510(4) Uani 1 d .
F2_1 F 0.90649(11) 0.28181(7) 0.17033(11) 0.0556(4) Uani 1 d .
F3_1 F 0.76932(12) 0.22699(6) 0.29137(11) 0.0536(4) Uani 1 d .
F4_1 F 0.87045(10) 0.29931(7) 0.35180(10) 0.0495(4) Uani 1 d .
F5_1 F 0.62342(9) 0.31251(7) 0.27977(11) 0.0495(4) Uani 1 d .
F6_1 F 0.69695(12) 0.31689(7) 0.42156(10) 0.0537(4) Uani 1 d .
C1_1 C 0.72636(14) 0.40279(10) 0.31411(14) 0.0315(4) Uani 1 d .
H1_1 H 0.7827 0.4178 0.3566 0.038 Uiso 1 calc R
C2_1 C 0.70654(15) 0.33049(11) 0.32728(15) 0.0375(5) Uani 1 d .
C3_1 C 0.79207(16) 0.29038(10) 0.29081(16) 0.0385(5) Uani 1 d .
C4_1 C 0.82182(15) 0.31212(10) 0.19093(15) 0.0380(5) Uani 1 d .
C5_1 C 0.83407(14) 0.38489(10) 0.18818(13) 0.0325(5) Uani 1 d .
H5_1 H 0.8891 0.3983 0.2336 0.039 Uiso 1 calc R
C6_1 C 0.85365(16) 0.40858(11) 0.08766(14) 0.0389(5) Uani 1 d .
H6A_1 H 0.9103 0.3848 0.0625 0.047 Uiso 1 calc R
H6B_1 H 0.7956 0.4000 0.0446 0.047 Uiso 1 calc R
C7_1 C 0.96658(14) 0.49342(10) 0.11641(13) 0.0331(5) Uani 1 d .
C8_1 C 0.98146(14) 0.56442(10) 0.11331(12) 0.0329(5) Uani 1 d .
C9_1 C 1.06992(16) 0.58936(12) 0.15030(14) 0.0409(5) Uani 1 d .
H9_1 H 1.1193 0.5612 0.1764 0.049 Uiso 1 calc R
C10_1 C 1.0855(2) 0.65587(14) 0.14876(18) 0.0528(6) Uani 1 d .
H10_1 H 1.1457 0.6733 0.1740 0.063 Uiso 1 calc R
C11_1 C 1.0143(2) 0.69653(13) 0.11093(18) 0.0559(7) Uani 1 d .
H11_1 H 1.0255 0.7419 0.1102 0.067 Uiso 1 calc R
C12_1 C 0.9261(2) 0.67198(13) 0.07377(17) 0.0521(6) Uani 1 d .
H12_1 H 0.8770 0.7004 0.0478 0.062 Uiso 1 calc R
C13_1 C 0.90965(16) 0.60597(11) 0.07459(14) 0.0402(5) Uani 1 d .
H13_1 H 0.8494 0.5889 0.0488 0.048 Uiso 1 calc R
C14_1 C 0.65183(14) 0.49736(10) 0.36875(15) 0.0365(5) Uani 1 d .
C15_1 C 0.55725(14) 0.53127(10) 0.37892(14) 0.0341(5) Uani 1 d .
C16_1 C 0.56122(18) 0.59776(12) 0.3963(2) 0.0525(6) Uani 1 d .
H16_1 H 0.6228 0.6192 0.4019 0.063 Uiso 1 calc R
C17_1 C 0.4755(2) 0.63211(13) 0.4053(3) 0.0620(7) Uani 1 d .
H17_1 H 0.4781 0.6775 0.4164 0.074 Uiso 1 calc R
C18_1 C 0.38604(17) 0.60110(13) 0.39817(18) 0.0474(6) Uani 1 d .
H18_1 H 0.3273 0.6252 0.4043 0.057 Uiso 1 calc R
C19_1 C 0.38116(15) 0.53530(12) 0.38219(15) 0.0407(5) Uani 1 d .
H19_1 H 0.3193 0.5140 0.3783 0.049 Uiso 1 calc R
C20_1 C 0.46763(14) 0.50006(10) 0.37180(14) 0.0340(5) Uani 1 d .
H20_1 H 0.4648 0.4548 0.3599 0.041 Uiso 1 calc R

loop_
_atom_site_aniso_label
_atom_site_aniso_U_11
_atom_site_aniso_U_22
_atom_site_aniso_U_33
_atom_site_aniso_U_23
_atom_site_aniso_U_13
_atom_site_aniso_U_12
O1_1 0.0325(7) 0.0352(7) 0.0321(7) 0.0019(5) 0.0044(5) 0.0038(5)
O2_1 0.0363(7) 0.0411(8) 0.0335(7) 0.0026(6) 0.0052(5) 0.0009(6)
O3_1 0.0362(8) 0.0454(9) 0.0483(8) 0.0104(7) 0.0081(6) 0.0092(7)
O4_1 0.0277(7) 0.0369(8) 0.0398(7) -0.0060(6) 0.0051(5) -0.0013(5)
O5_1 0.0300(8) 0.0551(11) 0.1094(16) -0.0342(11) 0.0092(9) -0.0063(7)
F1_1 0.0651(9) 0.0458(8) 0.0416(7) -0.0110(5) -0.0032(6) -0.0094(6)
F2_1 0.0539(8) 0.0472(8) 0.0671(9) -0.0029(6) 0.0189(7) 0.0160(6)
F3_1 0.0648(9) 0.0311(7) 0.0653(9) 0.0049(6) 0.0064(7) -0.0009(6)
F4_1 0.0470(7) 0.0534(8) 0.0474(7) 0.0051(6) -0.0075(5) 0.0058(6)
F5_1 0.0361(7) 0.0463(8) 0.0662(9) -0.0052(6) 0.0035(6) -0.0100(5)
F6_1 0.0707(9) 0.0489(8) 0.0428(7) 0.0089(6) 0.0191(6) -0.0007(7)
C1_1 0.0288(8) 0.0351(10) 0.0310(9) -0.0020(7) 0.0041(7) 0.0002(7)
C2_1 0.0389(10) 0.0376(11) 0.0364(10) 0.0036(8) 0.0047(8) -0.0038(8)
C3_1 0.0415(11) 0.0301(10) 0.0437(11) 0.0017(8) -0.0012(8) -0.0010(8)
C4_1 0.0363(10) 0.0376(11) 0.0401(10) -0.0064(8) 0.0027(8) 0.0045(8)
C5_1 0.0309(9) 0.0356(10) 0.0312(9) -0.0023(7) 0.0045(7) 0.0019(7)
C6_1 0.0435(11) 0.0432(11) 0.0305(9) -0.0030(8) 0.0061(8) -0.0010(9)
C7_1 0.0324(9) 0.0447(11) 0.0230(8) 0.0037(7) 0.0091(7) 0.0036(8)
C8_1 0.0346(9) 0.0416(11) 0.0232(8) 0.0009(7) 0.0097(7) 0.0035(8)
C9_1 0.0391(10) 0.0520(13) 0.0321(9) -0.0029(8) 0.0086(8) 0.0011(9)
C10_1 0.0564(14) 0.0565(15) 0.0464(12) -0.0140(11) 0.0114(10) -0.0107(12)
C11_1 0.0809(18) 0.0386(12) 0.0492(13) -0.0098(10) 0.0129(12) -0.0025(12)
C12_1 0.0736(16) 0.0431(13) 0.0396(11) -0.0033(9) 0.0033(11) 0.0149(11)
C13_1 0.0439(11) 0.0458(12) 0.0308(9) -0.0011(8) 0.0023(8) 0.0078(9)
C14_1 0.0308(10) 0.0367(11) 0.0425(10) -0.0073(8) 0.0070(8) -0.0036(8)
C15_1 0.0333(10) 0.0370(10) 0.0324(9) -0.0035(8) 0.0065(7) -0.0018(8)
C16_1 0.0417(12) 0.0380(12) 0.0789(17) -0.0119(11) 0.0152(11) -0.0063(9)
C17_1 0.0582(15) 0.0357(12) 0.093(2) -0.0112(13) 0.0193(14) 0.0028(11)
C18_1 0.0407(11) 0.0505(13) 0.0517(12) -0.0040(10) 0.0103(9) 0.0097(10)
C19_1 0.0325(10) 0.0488(13) 0.0410(10) -0.0053(9) 0.0061(8) -0.0021(8)
C20_1 0.0316(9) 0.0378(10) 0.0328(9) -0.0053(8) 0.0036(7) -0.0020(8)

loop_
_atom_type_symbol
_atom_type_description
_atom_type_scat_dispersion_real
_atom_type_scat_dispersion_imag
_atom_type_scat_source
C C 0.0015 0.0009 'International Tables Vol C Tables 4.2.6.8 and 6.1.1.4'
H H 0.0000 0.0000 'International Tables Vol C Tables 4.2.6.8 and 6.1.1.4'
O O 0.0056 0.0036 'International Tables Vol C Tables 4.2.6.8 and 6.1.1.4'
F F 0.0096 0.0061 'International Tables Vol C Tables 4.2.6.8 and 6.1.1.4'

loop_
_geom_angle_atom_site_label_1
_geom_angle_atom_site_label_2
_geom_angle_atom_site_label_3
_geom_angle
C1_1 O1_1 C5_1 112.48(14)
C7_1 O2_1 C6_1 115.98(16)
C14_1 O4_1 C1_1 115.37(15)
O4_1 C1_1 O1_1 107.19(15)
O4_1 C1_1 C2_1 106.97(15)
O1_1 C1_1 C2_1 108.00(15)
F5_1 C2_1 F6_1 107.98(16)
F5_1 C2_1 C1_1 111.14(17)
F6_1 C2_1 C1_1 110.07(17)
F5_1 C2_1 C3_1 108.95(17)
F6_1 C2_1 C3_1 108.31(17)
C1_1 C2_1 C3_1 110.31(16)
F3_1 C3_1 F4_1 107.80(17)
F3_1 C3_1 C4_1 111.08(18)
F4_1 C3_1 C4_1 107.47(17)
F3_1 C3_1 C2_1 110.20(17)
F4_1 C3_1 C2_1 108.05(17)
C4_1 C3_1 C2_1 112.06(17)
F2_1 C4_1 F1_1 107.21(17)
F2_1 C4_1 C5_1 110.98(17)
F1_1 C4_1 C5_1 111.48(17)
F2_1 C4_1 C3_1 108.45(18)
F1_1 C4_1 C3_1 108.27(17)
C5_1 C4_1 C3_1 110.33(16)
O1_1 C5_1 C4_1 107.92(15)
O1_1 C5_1 C6_1 107.83(16)
C4_1 C5_1 C6_1 111.54(16)
O2_1 C6_1 C5_1 110.08(16)
O3_1 C7_1 O2_1 123.2(2)
O3_1 C7_1 C8_1 124.76(19)
O2_1 C7_1 C8_1 112.05(17)
C9_1 C8_1 C13_1 120.0(2)
C9_1 C8_1 C7_1 118.26(18)
C13_1 C8_1 C7_1 121.74(19)
C10_1 C9_1 C8_1 119.4(2)
C11_1 C10_1 C9_1 120.3(2)
C10_1 C11_1 C12_1 120.6(2)
C13_1 C12_1 C11_1 119.7(2)
C12_1 C13_1 C8_1 120.0(2)
O5_1 C14_1 O4_1 121.80(18)
O5_1 C14_1 C15_1 125.78(19)
O4_1 C14_1 C15_1 112.42(17)
C20_1 C15_1 C16_1 119.99(19)
C20_1 C15_1 C14_1 122.95(19)
C16_1 C15_1 C14_1 117.06(18)
C17_1 C16_1 C15_1 119.7(2)
C16_1 C17_1 C18_1 120.4(2)
C19_1 C18_1 C17_1 120.5(2)
C18_1 C19_1 C20_1 119.7(2)
C15_1 C20_1 C19_1 119.77(19)

loop_
_geom_bond_atom_site_label_1
_geom_bond_atom_site_label_2
_geom_bond_distance
O1_1 C1_1 1.407(2)
O1_1 C5_1 1.434(2)
O2_1 C7_1 1.345(3)
O2_1 C6_1 1.432(3)
O3_1 C7_1 1.210(3)
O4_1 C14_1 1.374(3)
O4_1 C1_1 1.398(2)
O5_1 C14_1 1.193(3)
F1_1 C4_1 1.357(3)
F2_1 C4_1 1.353(3)
F3_1 C3_1 1.345(3)
F4_1 C3_1 1.350(3)
F5_1 C2_1 1.341(3)
F6_1 C2_1 1.355(2)
C1_1 C2_1 1.530(3)
C2_1 C3_1 1.533(3)
C3_1 C4_1 1.533(3)
C4_1 C5_1 1.512(3)
C5_1 C6_1 1.518(3)
C7_1 C8_1 1.481(3)
C8_1 C9_1 1.390(3)
C8_1 C13_1 1.393(3)
C9_1 C10_1 1.390(4)
C10_1 C11_1 1.373(4)
C11_1 C12_1 1.385(4)
C12_1 C13_1 1.381(4)
C14_1 C15_1 1.478(3)
C15_1 C20_1 1.381(3)
C15_1 C16_1 1.395(3)
C16_1 C17_1 1.376(4)
C17_1 C18_1 1.377(4)
C18_1 C19_1 1.378(4)
C19_1 C20_1 1.397(3)

loop_
_geom_torsion_atom_site_label_1
_geom_torsion_atom_site_label_2
_geom_torsion_atom_site_label_3
_geom_torsion_atom_site_label_4
_geom_torsion
C14_1 O4_1 C1_1 O1_1 -92.70(19)
C14_1 O4_1 C1_1 C2_1 151.67(17)
C5_1 O1_1 C1_1 O4_1 177.24(15)
C5_1 O1_1 C1_1 C2_1 -67.82(19)
O4_1 C1_1 C2_1 F5_1 49.8(2)
O1_1 C1_1 C2_1 F5_1 -65.30(19)
O4_1 C1_1 C2_1 F6_1 -69.8(2)
O1_1 C1_1 C2_1 F6_1 175.12(15)
O4_1 C1_1 C2_1 C3_1 170.74(16)
O1_1 C1_1 C2_1 C3_1 55.7(2)
F5_1 C2_1 C3_1 F3_1 -50.1(2)
F6_1 C2_1 C3_1 F3_1 67.1(2)
C1_1 C2_1 C3_1 F3_1 -172.40(17)
F5_1 C2_1 C3_1 F4_1 -167.69(16)
F6_1 C2_1 C3_1 F4_1 -50.5(2)
C1_1 C2_1 C3_1 F4_1 70.1(2)
F5_1 C2_1 C3_1 C4_1 74.1(2)
F6_1 C2_1 C3_1 C4_1 -168.68(17)
C1_1 C2_1 C3_1 C4_1 -48.2(2)
F3_1 C3_1 C4_1 F2_1 -65.7(2)
F4_1 C3_1 C4_1 F2_1 52.0(2)
C2_1 C3_1 C4_1 F2_1 170.53(17)
F3_1 C3_1 C4_1 F1_1 50.3(2)
F4_1 C3_1 C4_1 F1_1 167.99(16)
C2_1 C3_1 C4_1 F1_1 -73.5(2)
F3_1 C3_1 C4_1 C5_1 172.53(17)
F4_1 C3_1 C4_1 C5_1 -69.8(2)
C2_1 C3_1 C4_1 C5_1 48.8(2)
C1_1 O1_1 C5_1 C4_1 68.41(19)
C1_1 O1_1 C5_1 C6_1 -170.96(16)
F2_1 C4_1 C5_1 O1_1 -176.33(16)
F1_1 C4_1 C5_1 O1_1 64.23(19)
C3_1 C4_1 C5_1 O1_1 -56.1(2)
F2_1 C4_1 C5_1 C6_1 65.4(2)
F1_1 C4_1 C5_1 C6_1 -54.0(2)
C3_1 C4_1 C5_1 C6_1 -174.38(17)
C7_1 O2_1 C6_1 C5_1 81.19(19)
O1_1 C5_1 C6_1 O2_1 67.2(2)
C4_1 C5_1 C6_1 O2_1 -174.46(16)
C6_1 O2_1 C7_1 O3_1 -1.6(2)
C6_1 O2_1 C7_1 C8_1 178.46(14)
O3_1 C7_1 C8_1 C9_1 -7.4(3)
O2_1 C7_1 C8_1 C9_1 172.49(15)
O3_1 C7_1 C8_1 C13_1 172.55(18)
O2_1 C7_1 C8_1 C13_1 -7.5(2)
C13_1 C8_1 C9_1 C10_1 0.4(3)
C7_1 C8_1 C9_1 C10_1 -179.63(17)
C8_1 C9_1 C10_1 C11_1 -0.1(3)
C9_1 C10_1 C11_1 C12_1 0.0(4)
C10_1 C11_1 C12_1 C13_1 -0.1(4)
C11_1 C12_1 C13_1 C8_1 0.4(3)
C9_1 C8_1 C13_1 C12_1 -0.6(3)
C7_1 C8_1 C13_1 C12_1 179.45(18)
C1_1 O4_1 C14_1 O5_1 -6.6(3)
C1_1 O4_1 C14_1 C15_1 174.08(16)
O5_1 C14_1 C15_1 C20_1 -167.9(2)
O4_1 C14_1 C15_1 C20_1 11.4(3)
O5_1 C14_1 C15_1 C16_1 12.2(4)
O4_1 C14_1 C15_1 C16_1 -168.5(2)
C20_1 C15_1 C16_1 C17_1 -0.7(4)
C14_1 C15_1 C16_1 C17_1 179.2(3)
C15_1 C16_1 C17_1 C18_1 0.7(5)
C16_1 C17_1 C18_1 C19_1 0.1(5)
C17_1 C18_1 C19_1 C20_1 -0.9(4)
C16_1 C15_1 C20_1 C19_1 -0.1(3)
C14_1 C15_1 C20_1 C19_1 -179.98(19)
C18_1 C19_1 C20_1 C15_1 0.9(3)
